data_7151047
loop_
_publ_author_name
'Bowman, W. Russell'
'Elsegood, Mark R. J.'
'Stein, Tobias'
'Weaver, George W.'

_publ_section_title
;
 Radical reactions with 3H-quinazolin-4-ones: synthesis of
 deoxyvasicinone, mackinazolinone, luotonin A, rutaecarpine and
 tryptanthrin.
;
_journal_issue 1
_journal_name_full 'Organic &amp; biomolecular chemistry'
_journal_page_first 103
_journal_page_last 113
_journal_paper_doi 10.1039/b614075k
_journal_volume 5
_journal_year 2007
_chemical_formula_moiety 'C16 H10 N2 O3, C H Cl3'
_chemical_formula_sum 'C17 H11 Cl3 N2 O3'
_chemical_formula_weight 397.63
_chemical_name_systematic
;
?
;
_space_group_IT_number 2
_symmetry_cell_setting triclinic
_symmetry_space_group_name_Hall '-P 1'
_symmetry_space_group_name_H-M 'P -1'
_atom_sites_solution_hydrogens 'geom except OH coords freely refined'
_atom_sites_solution_primary direct
_atom_sites_solution_secondary difmap
_audit_creation_method SHELXL-97
_cell_angle_alpha 90.123(2)
_cell_angle_beta 94.525(3)
_cell_angle_gamma 99.594(3)
_cell_formula_units_Z 2
_cell_length_a 6.6511(3)
_cell_length_b 8.6274(3)
_cell_length_c 14.5395(7)
_cell_measurement_reflns_used 3181
_cell_measurement_temperature 120(2)
_cell_measurement_theta_max 27.48
_cell_measurement_theta_min 1.0
_cell_volume 819.97(6)
_computing_cell_refinement 'DENZO (Otwinowski & Minor, 1997) & COLLECT'
_computing_data_collection 'COLLECT (Hooft, R.W.W., 1998)'
_computing_data_reduction 'DENZO & COLLECT'
_computing_molecular_graphics 'Bruker SHELXTL'
_computing_publication_material 'Bruker SHELXTL and local programs'
_computing_structure_refinement 'Bruker SHELXTL'
_computing_structure_solution 'Bruker SHELXTL'
_diffrn_ambient_temperature 120(2)
_diffrn_detector_area_resol_mean 9.091
_diffrn_measured_fraction_theta_full 0.984
_diffrn_measured_fraction_theta_max 0.984
_diffrn_measurement_device_type 'Bruker-Nonius 95mm CCD camera on \k-goniostat'
_diffrn_measurement_method '\f & \w scans'
_diffrn_radiation_monochromator graphite
_diffrn_radiation_source 'Bruker-Nonius FR591 rotating anode'
_diffrn_radiation_type MoK\a
_diffrn_radiation_wavelength 0.71073
_diffrn_reflns_av_R_equivalents 0.0370
_diffrn_reflns_av_sigmaI/netI 0.0431
_diffrn_reflns_limit_h_max 8
_diffrn_reflns_limit_h_min -8
_diffrn_reflns_limit_k_max 11
_diffrn_reflns_limit_k_min -11
_diffrn_reflns_limit_l_max 18
_diffrn_reflns_limit_l_min -18
_diffrn_reflns_number 11250
_diffrn_reflns_theta_full 27.54
_diffrn_reflns_theta_max 27.54
_diffrn_reflns_theta_min 3.12
_diffrn_standards_decay_% 0
_diffrn_standards_number 0
_exptl_absorpt_coefficient_mu 0.579
_exptl_absorpt_correction_type none
_exptl_crystal_colour 'pale yellow'
_exptl_crystal_density_diffrn 1.610
_exptl_crystal_density_method 'not measured'
_exptl_crystal_description rod
_exptl_crystal_F_000 404
_exptl_crystal_size_max 0.55
_exptl_crystal_size_mid 0.17
_exptl_crystal_size_min 0.09
_refine_diff_density_max 0.353
_refine_diff_density_min -0.328
_refine_diff_density_rms 0.065
_refine_ls_extinction_coef 0.0071(18)
_refine_ls_extinction_expression Fc^*^=kFc[1+0.001xFc^2^\l^3^/sin(2\q)]^-1/4^
_refine_ls_extinction_method SHELXL
_refine_ls_goodness_of_fit_ref 1.028
_refine_ls_hydrogen_treatment mixed
_refine_ls_matrix_type full
_refine_ls_number_parameters 230
_refine_ls_number_reflns 3715
_refine_ls_number_restraints 0
_refine_ls_restrained_S_all 1.028
_refine_ls_R_factor_all 0.0550
_refine_ls_R_factor_gt 0.0353
_refine_ls_shift/su_max 0.000
_refine_ls_shift/su_mean 0.000
_refine_ls_structure_factor_coef Fsqd
_refine_ls_weighting_details 'calc w=1/[\s^2^(Fo^2^)+(0.0492P)^2^+0.1456P] where P=(Fo^2^+2Fc^2^)/3'
_refine_ls_weighting_scheme calc
_refine_ls_wR_factor_gt 0.0851
_refine_ls_wR_factor_ref 0.0939
_reflns_number_gt 2898
_reflns_number_total 3715
_reflns_threshold_expression I>2\s(I)
_cod_data_source_file b614075k.txt
_cod_data_source_block 50
_cod_original_sg_symbol_H-M P-1
_cod_database_code 7151047

loop_
_symmetry_equiv_pos_as_xyz
'x, y, z'
'-x, -y, -z'

loop_
_atom_site_label
_atom_site_type_symbol
_atom_site_fract_x
_atom_site_fract_y
_atom_site_fract_z
_atom_site_U_iso_or_equiv
_atom_site_adp_type
_atom_site_occupancy
_atom_site_symmetry_multiplicity
_atom_site_calc_flag
_atom_site_refinement_flags
_atom_site_disorder_assembly
_atom_site_disorder_group
N1 N 0.14244(19) 0.63569(15) 0.92173(9) 0.0146(3) Uani 1 1 d . . .
C1 C -0.0378(2) 0.66563(18) 0.87709(11) 0.0158(3) Uani 1 1 d . . .
N2 N -0.1702(2) 0.73348(15) 0.91529(9) 0.0166(3) Uani 1 1 d . . .
C2 C -0.1214(2) 0.79209(18) 1.00469(11) 0.0167(3) Uani 1 1 d . . .
C3 C -0.2519(2) 0.88209(19) 1.04353(12) 0.0196(4) Uani 1 1 d . . .
H3 H -0.3755 0.8971 1.0101 0.024 Uiso 1 1 calc R . .
C4 C -0.2003(3) 0.94848(19) 1.13003(12) 0.0222(4) Uani 1 1 d . . .
H4 H -0.2890 1.0090 1.1561 0.027 Uiso 1 1 calc R . .
C5 C -0.0183(3) 0.92780(19) 1.18015(12) 0.0213(4) Uani 1 1 d . . .
H5 H 0.0174 0.9763 1.2392 0.026 Uiso 1 1 calc R . .
C6 C 0.1089(2) 0.83740(19) 1.14387(11) 0.0192(4) Uani 1 1 d . . .
H6 H 0.2311 0.8218 1.1783 0.023 Uiso 1 1 calc R . .
C7 C 0.0580(2) 0.76842(18) 1.05619(11) 0.0158(3) Uani 1 1 d . . .
C8 C 0.1965(2) 0.67843(18) 1.01500(11) 0.0157(3) Uani 1 1 d . . .
O1 O 0.35078(17) 0.64334(14) 1.05530(8) 0.0212(3) Uani 1 1 d . . .
C9 C 0.3060(2) 0.58892(19) 0.86974(11) 0.0159(3) Uani 1 1 d . . .
H9 H 0.3919 0.5290 0.9111 0.019 Uiso 1 1 calc R . .
O2 O 0.42678(17) 0.72966(13) 0.84351(8) 0.0176(3) Uani 1 1 d . . .
H2 H 0.539(3) 0.723(2) 0.8595(14) 0.026 Uiso 1 1 d . . .
C10 C 0.2222(2) 0.49033(18) 0.78584(11) 0.0165(3) Uani 1 1 d . . .
C11 C 0.3409(3) 0.39065(19) 0.74902(11) 0.0197(4) Uani 1 1 d . . .
H11 H 0.4683 0.3786 0.7801 0.024 Uiso 1 1 calc R . .
C12 C 0.2740(3) 0.3093(2) 0.66742(12) 0.0243(4) Uani 1 1 d . . .
H12 H 0.3555 0.2411 0.6430 0.029 Uiso 1 1 calc R . .
C13 C 0.0874(3) 0.3263(2) 0.62048(12) 0.0266(4) Uani 1 1 d . . .
H13 H 0.0426 0.2703 0.5643 0.032 Uiso 1 1 calc R . .
C14 C -0.0312(3) 0.4249(2) 0.65622(12) 0.0238(4) Uani 1 1 d . . .
H14 H -0.1578 0.4374 0.6246 0.029 Uiso 1 1 calc R . .
C15 C 0.0355(2) 0.50622(19) 0.73902(11) 0.0174(3) Uani 1 1 d . . .
C16 C -0.0910(2) 0.61045(19) 0.77812(11) 0.0186(3) Uani 1 1 d . . .
O3 O -0.23696(18) 0.65190(16) 0.73531(8) 0.0282(3) Uani 1 1 d . . .
C17 C 0.4419(3) 0.8143(2) 0.62829(12) 0.0232(4) Uani 1 1 d . . .
H17 H 0.4644 0.7632 0.6891 0.028 Uiso 1 1 calc R . .
Cl1 Cl 0.46117(8) 0.68003(6) 0.53965(3) 0.03290(14) Uani 1 1 d . . .
Cl2 Cl 0.62940(7) 0.98375(6) 0.62257(4) 0.03665(15) Uani 1 1 d . . .
Cl3 Cl 0.19517(7) 0.86669(6) 0.62000(3) 0.03135(14) Uani 1 1 d . . .

loop_
_atom_site_aniso_label
_atom_site_aniso_U_11
_atom_site_aniso_U_22
_atom_site_aniso_U_33
_atom_site_aniso_U_23
_atom_site_aniso_U_13
_atom_site_aniso_U_12
N1 0.0122(6) 0.0173(7) 0.0146(7) 0.0007(5) 0.0008(5) 0.0033(5)
C1 0.0126(7) 0.0154(8) 0.0185(8) 0.0031(6) 0.0006(6) 0.0005(6)
N2 0.0137(7) 0.0169(7) 0.0195(7) 0.0009(6) 0.0018(5) 0.0030(5)
C2 0.0163(8) 0.0141(8) 0.0190(8) 0.0029(7) 0.0039(6) -0.0008(6)
C3 0.0171(8) 0.0183(8) 0.0242(9) 0.0019(7) 0.0045(7) 0.0032(7)
C4 0.0240(9) 0.0166(8) 0.0270(9) -0.0004(7) 0.0085(7) 0.0036(7)
C5 0.0270(9) 0.0186(8) 0.0178(9) -0.0024(7) 0.0050(7) 0.0009(7)
C6 0.0189(8) 0.0199(8) 0.0180(8) 0.0015(7) 0.0019(7) 0.0008(7)
C7 0.0156(8) 0.0147(8) 0.0167(8) 0.0026(6) 0.0029(6) 0.0009(6)
C8 0.0151(8) 0.0148(8) 0.0160(8) 0.0004(6) 0.0005(6) -0.0007(6)
O1 0.0192(6) 0.0262(6) 0.0189(6) 0.0003(5) -0.0029(5) 0.0077(5)
C9 0.0137(8) 0.0187(8) 0.0165(8) 0.0006(6) 0.0013(6) 0.0059(6)
O2 0.0104(5) 0.0209(6) 0.0213(6) 0.0008(5) 0.0005(5) 0.0027(5)
C10 0.0182(8) 0.0167(8) 0.0146(8) 0.0020(6) 0.0014(6) 0.0026(6)
C11 0.0210(8) 0.0178(8) 0.0210(9) 0.0019(7) 0.0045(7) 0.0039(7)
C12 0.0300(10) 0.0206(9) 0.0230(9) -0.0007(7) 0.0073(7) 0.0041(7)
C13 0.0334(10) 0.0256(9) 0.0194(9) -0.0055(7) 0.0010(8) 0.0012(8)
C14 0.0224(9) 0.0280(9) 0.0198(9) -0.0002(7) -0.0015(7) 0.0023(7)
C15 0.0168(8) 0.0188(8) 0.0161(8) 0.0006(7) 0.0019(6) 0.0012(7)
C16 0.0144(8) 0.0224(8) 0.0180(8) 0.0015(7) 0.0003(6) 0.0006(7)
O3 0.0206(6) 0.0455(8) 0.0205(7) -0.0007(6) -0.0036(5) 0.0141(6)
C17 0.0273(9) 0.0240(9) 0.0188(9) -0.0003(7) 0.0005(7) 0.0060(7)
Cl1 0.0454(3) 0.0329(3) 0.0233(2) -0.00588(19) 0.0007(2) 0.0161(2)
Cl2 0.0317(3) 0.0314(3) 0.0429(3) 0.0042(2) -0.0063(2) -0.0017(2)
Cl3 0.0280(3) 0.0365(3) 0.0319(3) -0.0006(2) 0.00352(19) 0.0120(2)

loop_
_atom_type_symbol
_atom_type_description
_atom_type_scat_dispersion_real
_atom_type_scat_dispersion_imag
_atom_type_scat_source
C C 0.0033 0.0016 'International Tables Vol C Tables 4.2.6.8 and 6.1.1.4'
H H 0.0000 0.0000 'International Tables Vol C Tables 4.2.6.8 and 6.1.1.4'
N N 0.0061 0.0033 'International Tables Vol C Tables 4.2.6.8 and 6.1.1.4'
O O 0.0106 0.0060 'International Tables Vol C Tables 4.2.6.8 and 6.1.1.4'
Cl Cl 0.1484 0.1585 'International Tables Vol C Tables 4.2.6.8 and 6.1.1.4'

loop_
_geom_angle_atom_site_label_1
_geom_angle_atom_site_label_2
_geom_angle_atom_site_label_3
_geom_angle
_geom_angle_site_symmetry_1
_geom_angle_site_symmetry_3
_geom_angle_publ_flag
C1 N1 C8 121.36(13) . . ?
C1 N1 C9 121.27(13) . . ?
C8 N1 C9 116.16(12) . . ?
N2 C1 N1 124.41(15) . . ?
N2 C1 C16 116.85(13) . . ?
N1 C1 C16 118.69(14) . . ?
C1 N2 C2 118.17(13) . . ?
N2 C2 C7 121.82(14) . . ?
N2 C2 C3 119.06(14) . . ?
C7 C2 C3 119.08(15) . . ?
C4 C3 C2 119.91(15) . . ?
C3 C4 C5 120.73(15) . . ?
C6 C5 C4 120.03(16) . . ?
C5 C6 C7 119.91(15) . . ?
C6 C7 C2 120.31(14) . . ?
C6 C7 C8 120.45(14) . . ?
C2 C7 C8 119.15(14) . . ?
O1 C8 N1 120.76(14) . . ?
O1 C8 C7 124.61(15) . . ?
N1 C8 C7 114.61(13) . . ?
O2 C9 N1 106.36(12) . . ?
O2 C9 C10 110.04(13) . . ?
N1 C9 C10 112.35(12) . . ?
C11 C10 C15 118.94(15) . . ?
C11 C10 C9 119.39(14) . . ?
C15 C10 C9 121.42(14) . . ?
C12 C11 C10 120.23(16) . . ?
C11 C12 C13 120.62(16) . . ?
C14 C13 C12 119.65(16) . . ?
C13 C14 C15 119.78(16) . . ?
C14 C15 C10 120.77(15) . . ?
C14 C15 C16 120.15(14) . . ?
C10 C15 C16 119.07(14) . . ?
O3 C16 C15 123.32(15) . . ?
O3 C16 C1 118.83(14) . . ?
C15 C16 C1 117.84(13) . . ?
Cl1 C17 Cl2 110.52(10) . . ?
Cl1 C17 Cl3 110.12(9) . . ?
Cl2 C17 Cl3 110.03(9) . . ?

loop_
_geom_bond_atom_site_label_1
_geom_bond_atom_site_label_2
_geom_bond_distance
_geom_bond_site_symmetry_2
_geom_bond_publ_flag
N1 C1 1.3805(19) . ?
N1 C8 1.408(2) . ?
N1 C9 1.481(2) . ?
C1 N2 1.294(2) . ?
C1 C16 1.511(2) . ?
N2 C2 1.388(2) . ?
C2 C7 1.402(2) . ?
C2 C3 1.405(2) . ?
C3 C4 1.375(2) . ?
C4 C5 1.401(2) . ?
C5 C6 1.375(2) . ?
C6 C7 1.398(2) . ?
C7 C8 1.461(2) . ?
C8 O1 1.2237(18) . ?
C9 O2 1.4109(19) . ?
C9 C10 1.501(2) . ?
C10 C11 1.393(2) . ?
C10 C15 1.396(2) . ?
C11 C12 1.381(2) . ?
C12 C13 1.398(2) . ?
C13 C14 1.379(3) . ?
C14 C15 1.395(2) . ?
C15 C16 1.471(2) . ?
C16 O3 1.2161(19) . ?
C17 Cl1 1.7573(17) . ?
C17 Cl2 1.7629(18) . ?
C17 Cl3 1.7690(17) . ?

loop_
_geom_hbond_atom_site_label_D
_geom_hbond_atom_site_label_H
_geom_hbond_atom_site_label_A
_geom_hbond_distance_DH
_geom_hbond_distance_HA
_geom_hbond_distance_DA
_geom_hbond_angle_DHA
_geom_hbond_site_symmetry_A
O2 H2 N2 0.78(2) 2.02(2) 2.7935(17) 171(2) 1_655
O2 H2 O3 0.78(2) 2.57(2) 2.9963(17) 116.7(17) 1_655

loop_
_geom_torsion_atom_site_label_1
_geom_torsion_atom_site_label_2
_geom_torsion_atom_site_label_3
_geom_torsion_atom_site_label_4
_geom_torsion
_geom_torsion_site_symmetry_1
_geom_torsion_site_symmetry_2
_geom_torsion_site_symmetry_3
_geom_torsion_site_symmetry_4
_geom_torsion_publ_flag
C8 N1 C1 N2 -0.1(2) . . . . ?
C9 N1 C1 N2 -166.96(15) . . . . ?
C8 N1 C1 C16 -177.39(13) . . . . ?
C9 N1 C1 C16 15.7(2) . . . . ?
N1 C1 N2 C2 5.6(2) . . . . ?
C16 C1 N2 C2 -177.00(13) . . . . ?
C1 N2 C2 C7 -5.2(2) . . . . ?
C1 N2 C2 C3 172.63(15) . . . . ?
N2 C2 C3 C4 -176.39(15) . . . . ?
C7 C2 C3 C4 1.5(2) . . . . ?
C2 C3 C4 C5 0.1(3) . . . . ?
C3 C4 C5 C6 -1.5(3) . . . . ?
C4 C5 C6 C7 1.1(3) . . . . ?
C5 C6 C7 C2 0.5(2) . . . . ?
C5 C6 C7 C8 177.03(15) . . . . ?
N2 C2 C7 C6 175.98(14) . . . . ?
C3 C2 C7 C6 -1.9(2) . . . . ?
N2 C2 C7 C8 -0.6(2) . . . . ?
C3 C2 C7 C8 -178.38(14) . . . . ?
C1 N1 C8 O1 175.81(15) . . . . ?
C9 N1 C8 O1 -16.6(2) . . . . ?
C1 N1 C8 C7 -5.6(2) . . . . ?
C9 N1 C8 C7 161.98(13) . . . . ?
C6 C7 C8 O1 7.7(3) . . . . ?
C2 C7 C8 O1 -175.76(15) . . . . ?
C6 C7 C8 N1 -170.85(14) . . . . ?
C2 C7 C8 N1 5.7(2) . . . . ?
C1 N1 C9 O2 86.48(16) . . . . ?
C8 N1 C9 O2 -81.07(15) . . . . ?
C1 N1 C9 C10 -34.0(2) . . . . ?
C8 N1 C9 C10 158.48(13) . . . . ?
O2 C9 C10 C11 85.06(17) . . . . ?
N1 C9 C10 C11 -156.63(14) . . . . ?
O2 C9 C10 C15 -89.25(18) . . . . ?
N1 C9 C10 C15 29.1(2) . . . . ?
C15 C10 C11 C12 0.0(2) . . . . ?
C9 C10 C11 C12 -174.41(15) . . . . ?
C10 C11 C12 C13 0.4(3) . . . . ?
C11 C12 C13 C14 -0.2(3) . . . . ?
C12 C13 C14 C15 -0.3(3) . . . . ?
C13 C14 C15 C10 0.7(3) . . . . ?
C13 C14 C15 C16 -179.40(16) . . . . ?
C11 C10 C15 C14 -0.6(2) . . . . ?
C9 C10 C15 C14 173.78(15) . . . . ?
C11 C10 C15 C16 179.52(15) . . . . ?
C9 C10 C15 C16 -6.1(2) . . . . ?
C14 C15 C16 O3 -12.7(3) . . . . ?
C10 C15 C16 O3 167.21(16) . . . . ?
C14 C15 C16 C1 166.13(15) . . . . ?
C10 C15 C16 C1 -13.9(2) . . . . ?
N2 C1 C16 O3 10.8(2) . . . . ?
N1 C1 C16 O3 -171.71(15) . . . . ?
N2 C1 C16 C15 -168.14(14) . . . . ?
N1 C1 C16 C15 9.4(2) . . . . ?
